data_1513439
loop_
_publ_author_name
'Luescher, Michael U.'
'Vo, Cam-Van T'
'Bode, Jeffrey W.'

_publ_section_title
;
 SnAP Reagents for the Synthesis of Piperazines and Morpholines.
;
_journal_issue 4
_journal_name_full 'Organic letters'
_journal_page_first 1236
_journal_page_last 1239
_journal_paper_doi 10.1021/ol500210z
_journal_volume 16
_journal_year 2014
_chemical_formula_moiety 'C17 H26 N2 O2'
_chemical_formula_sum 'C17 H26 N2 O2'
_chemical_formula_weight 290.40
_chemical_name_systematic 'tert-butyl 2-methyl-5-(o-tolyl)piperazine-1-carboxylate'
_space_group_crystal_system monoclinic
_space_group_IT_number 14
_space_group_name_Hall '-P 2ybc'
_space_group_name_H-M_alt 'P 1 21/c 1'
_symmetry_space_group_name_Hall '-P 2ybc'
_symmetry_space_group_name_H-M 'P 1 21/c 1'
_atom_sites_solution_hydrogens mixed
_atom_sites_solution_primary direct
_audit_creation_date 2013-10-10
_audit_creation_method
;
Olex2 1.2
(compiled 2013.09.17 svn.r2790 for OlexSys, GUI svn.r4601)
;
_cell_angle_alpha 90
_cell_angle_beta 118.413(9)
_cell_angle_gamma 90
_cell_formula_units_Z 4
_cell_length_a 13.224(2)
_cell_length_b 6.1677(10)
_cell_length_c 22.599(3)
_cell_measurement_reflns_used 2702
_cell_measurement_temperature 100
_cell_measurement_theta_max 26.40
_cell_measurement_theta_min 3.10
_cell_volume 1621.2(4)
_computing_cell_refinement 'Bruker SAINT'
_computing_data_collection 'Bruker APEX2'
_computing_data_reduction 'Bruker SAINT'
_computing_molecular_graphics OLEX2
_computing_publication_material OLEX2
_computing_structure_refinement 'SHELXL-97 (Sheldrick, 2008)'
_computing_structure_solution
;
SHELX, G.M. Sheldrick, Acta Cryst.
(2008). A64, 112-122
;
_diffrn_ambient_temperature 100.15
_diffrn_detector 'Bruker APEX2 area detector'
_diffrn_detector_area_resol_mean 8.33
_diffrn_detector_type 'CCD area detector'
_diffrn_measured_fraction_theta_full 0.999
_diffrn_measured_fraction_theta_max 0.997
_diffrn_measurement_device 'kappa-stage diffractometer'
_diffrn_measurement_device_type 'Bruker/Nonius Kappa Apex2'
_diffrn_measurement_method '\w and \f scans'
_diffrn_radiation_monochromator graphite
_diffrn_radiation_probe x-ray
_diffrn_radiation_type MoK\a
_diffrn_radiation_wavelength 0.71073
_diffrn_radiation_xray_symbol K-L~3~
_diffrn_reflns_av_R_equivalents 0.0883
_diffrn_reflns_av_unetI/netI 0.1062
_diffrn_reflns_Laue_measured_fraction_full 0.999
_diffrn_reflns_Laue_measured_fraction_max 0.997
_diffrn_reflns_limit_h_max 17
_diffrn_reflns_limit_h_min -15
_diffrn_reflns_limit_k_max 8
_diffrn_reflns_limit_k_min -8
_diffrn_reflns_limit_l_max 29
_diffrn_reflns_limit_l_min -28
_diffrn_reflns_number 14006
_diffrn_reflns_point_group_measured_fraction_full 0.999
_diffrn_reflns_point_group_measured_fraction_max 0.997
_diffrn_reflns_theta_full 25.242
_diffrn_reflns_theta_max 27.560
_diffrn_reflns_theta_min 3.105
_diffrn_source 'sealed tube'
_diffrn_standards_number 0
_exptl_absorpt_coefficient_mu 0.078
_exptl_absorpt_correction_T_max 0.7423
_exptl_absorpt_correction_T_min 0.5116
_exptl_absorpt_correction_type multi-scan
_exptl_absorpt_process_details
;
SADABS-2008/1 (Bruker,2008) was used for absorption correction.
wR2(int) was 0.1070 before and 0.0856 after correction.
The Ratio of minimum to maximum transmission is 0.6892.
The \l/2 correction factor is 0.0000.
;
_exptl_crystal_colour colourless
_exptl_crystal_colour_lustre clear
_exptl_crystal_colour_primary colourless
_exptl_crystal_density_diffrn 1.190
_exptl_crystal_description plate
_exptl_crystal_F_000 632
_exptl_crystal_size_max 0.34
_exptl_crystal_size_mid 0.26
_exptl_crystal_size_min 0.06
_refine_diff_density_max 0.345
_refine_diff_density_min -0.277
_refine_diff_density_rms 0.073
_refine_ls_extinction_coef 0.045(5)
_refine_ls_extinction_expression Fc^*^=kFc[1+0.001xFc^2^\l^3^/sin(2\q)]^-1/4^
_refine_ls_extinction_method SHELXL
_refine_ls_goodness_of_fit_ref 1.004
_refine_ls_hydrogen_treatment mixed
_refine_ls_matrix_type full
_refine_ls_number_parameters 200
_refine_ls_number_reflns 3728
_refine_ls_number_restraints 1
_refine_ls_restrained_S_all 1.004
_refine_ls_R_factor_all 0.1148
_refine_ls_R_factor_gt 0.0666
_refine_ls_shift/su_max 0.000
_refine_ls_shift/su_mean 0.000
_refine_ls_structure_factor_coef Fsqd
_refine_ls_weighting_details 'w=1/[\s^2^(Fo^2^)+(0.0871P)^2^] where P=(Fo^2^+2Fc^2^)/3'
_refine_ls_weighting_scheme calc
_refine_ls_wR_factor_gt 0.1598
_refine_ls_wR_factor_ref 0.1871
_reflns_Friedel_coverage 0.000
_reflns_number_gt 2224
_reflns_number_total 3728
_reflns_threshold_expression 'I > 2\s(I)'
_cod_data_source_file ol500210z_si_003.cif
_cod_data_source_block jb101013_0m
_cod_database_code 1513439
_shelxl_version_number 2013-3
_shelx_space_group_comment
;
The symmetry employed for this shelxl refinement is uniquely defined
by the following loop, which should always be used as a source of
symmetry information in preference to the above space-group names.
They are only intended as comments.
;
_olex2_refinement_description
;
1. Fixed Uiso
 At 1.2 times of:
  All C(H) groups, All C(H,H) groups
 At 1.5 times of:
  All C(H,H,H) groups
2. Restrained distances
 N2-H2
 0.91 with sigma of 0.02
3.a Ternary CH refined with riding coordinates:
 C5(H5), C16(H16)
3.b Secondary CH2 refined with riding coordinates:
 C4(H4A,H4B), C15(H15A,H15B)
3.c Aromatic/amide H refined with riding coordinates:
 C7(H7), C8(H8), C9(H9), C12(H12)
3.d Idealised Me refined as rotating group:
 C1(H1A,H1B,H1C), C10(H10A,H10B,H10C), C11(H11A,H11B,H11C), C14(H14A,H14B,
 H14C), C17(H17A,H17B,H17C)
;

loop_
_space_group_symop_operation_xyz
'x, y, z'
'-x, y+1/2, -z+1/2'
'-x, -y, -z'
'x, -y-1/2, z-1/2'

loop_
_atom_site_label
_atom_site_type_symbol
_atom_site_fract_x
_atom_site_fract_y
_atom_site_fract_z
_atom_site_U_iso_or_equiv
_atom_site_adp_type
_atom_site_occupancy
_atom_site_site_symmetry_order
_atom_site_calc_flag
_atom_site_refinement_flags_posn
_atom_site_refinement_flags_adp
O1 O 0.66881(12) -0.0385(2) 0.70808(8) 0.0300(4) Uani 1 1 d . .
O2 O 0.78565(13) 0.0773(2) 0.66647(8) 0.0331(4) Uani 1 1 d . .
N1 N 0.80935(15) 0.1945(3) 0.76762(10) 0.0281(5) Uani 1 1 d . .
N2 N 0.98036(16) 0.2136(3) 0.90245(10) 0.0275(5) Uani 1 1 d D .
C1 C 0.5302(2) 0.0415(4) 0.59177(13) 0.0399(6) Uani 1 1 d . .
H1A H 0.5084 0.1657 0.6103 0.060 Uiso 1 1 calc R U
H1B H 0.4619 -0.0155 0.5527 0.060 Uiso 1 1 calc R U
H1C H 0.5868 0.0876 0.5780 0.060 Uiso 1 1 calc R U
C2 C 0.58188(19) -0.1334(3) 0.64476(12) 0.0316(6) Uani 1 1 d . .
C3 C 0.75729(19) 0.0769(3) 0.71035(12) 0.0269(5) Uani 1 1 d . .
C4 C 0.77902(18) 0.1859(3) 0.82148(11) 0.0277(5) Uani 1 1 d . .
H4A H 0.7088 0.0971 0.8069 0.033 Uiso 1 1 calc R U
H4B H 0.7619 0.3342 0.8310 0.033 Uiso 1 1 calc R U
C5 C 0.87644(18) 0.0888(3) 0.88576(11) 0.0262(5) Uani 1 1 d . .
H5 H 0.8891 -0.0650 0.8769 0.031 Uiso 1 1 calc R U
C6 C 0.84262(18) 0.0930(3) 0.94045(11) 0.0268(5) Uani 1 1 d . .
C7 C 0.8757(2) 0.2653(3) 0.98608(12) 0.0301(5) Uani 1 1 d . .
H7 H 0.9251 0.3743 0.9844 0.036 Uiso 1 1 calc R U
C8 C 0.83860(19) 0.2806(3) 1.03316(12) 0.0329(6) Uani 1 1 d . .
H8 H 0.8620 0.3998 1.0634 0.040 Uiso 1 1 calc R U
C9 C 0.7673(2) 0.1231(3) 1.03680(12) 0.0316(6) Uani 1 1 d . .
H9 H 0.7405 0.1338 1.0690 0.038 Uiso 1 1 calc R U
C10 C 0.4948(2) -0.2202(4) 0.66470(13) 0.0392(6) Uani 1 1 d . .
H10A H 0.4669 -0.1011 0.6818 0.059 Uiso 1 1 calc R U
H10B H 0.5314 -0.3304 0.6998 0.059 Uiso 1 1 calc R U
H10C H 0.4300 -0.2851 0.6253 0.059 Uiso 1 1 calc R U
C11 C 0.6324(2) -0.3168(4) 0.62254(14) 0.0443(7) Uani 1 1 d . .
H11A H 0.5715 -0.3853 0.5822 0.067 Uiso 1 1 calc R U
H11B H 0.6668 -0.4245 0.6586 0.067 Uiso 1 1 calc R U
H11C H 0.6916 -0.2592 0.6125 0.067 Uiso 1 1 calc R U
C12 C 0.73559(19) -0.0498(3) 0.99276(12) 0.0294(5) Uani 1 1 d . .
H12 H 0.6878 -0.1597 0.9957 0.035 Uiso 1 1 calc R U
C13 C 0.77135(19) -0.0681(3) 0.94451(11) 0.0270(5) Uani 1 1 d . .
C14 C 0.7344(2) -0.2606(3) 0.89792(13) 0.0385(6) Uani 1 1 d . .
H14A H 0.8014 -0.3223 0.8963 0.058 Uiso 1 1 calc R U
H14B H 0.6775 -0.2146 0.8527 0.058 Uiso 1 1 calc R U
H14C H 0.7003 -0.3704 0.9144 0.058 Uiso 1 1 calc R U
C15 C 1.01168(19) 0.2004(3) 0.84898(12) 0.0298(5) Uani 1 1 d . .
H15A H 1.0214 0.0467 0.8402 0.036 Uiso 1 1 calc R U
H15B H 1.0857 0.2759 0.8630 0.036 Uiso 1 1 calc R U
C16 C 0.91867(19) 0.3042(3) 0.78515(12) 0.0283(5) Uani 1 1 d . .
H16 H 0.9381 0.2794 0.7480 0.034 Uiso 1 1 calc R U
C17 C 0.9100(2) 0.5472(3) 0.79327(12) 0.0343(6) Uani 1 1 d . .
H17A H 0.8523 0.6092 0.7505 0.051 Uiso 1 1 calc R U
H17B H 0.9847 0.6149 0.8065 0.051 Uiso 1 1 calc R U
H17C H 0.8872 0.5741 0.8281 0.051 Uiso 1 1 calc R U
H2 H 1.0395(17) 0.171(4) 0.9421(10) 0.043(8) Uiso 1 1 d D .

loop_
_atom_site_aniso_label
_atom_site_aniso_U_11
_atom_site_aniso_U_22
_atom_site_aniso_U_33
_atom_site_aniso_U_23
_atom_site_aniso_U_13
_atom_site_aniso_U_12
O1 0.0321(9) 0.0237(8) 0.0290(9) -0.0036(6) 0.0103(8) -0.0065(7)
O2 0.0362(10) 0.0315(9) 0.0305(10) -0.0034(7) 0.0151(8) -0.0038(7)
N1 0.0302(10) 0.0250(9) 0.0274(11) -0.0045(7) 0.0123(9) -0.0045(8)
N2 0.0264(10) 0.0214(9) 0.0289(12) 0.0012(8) 0.0086(9) -0.0018(8)
C1 0.0354(14) 0.0384(13) 0.0376(16) -0.0004(11) 0.0108(12) 0.0006(11)
C2 0.0311(12) 0.0258(11) 0.0293(14) -0.0067(9) 0.0074(11) -0.0039(10)
C3 0.0285(12) 0.0183(10) 0.0303(13) 0.0013(9) 0.0111(11) 0.0017(9)
C4 0.0295(12) 0.0203(10) 0.0328(14) -0.0039(9) 0.0143(11) -0.0039(9)
C5 0.0288(12) 0.0139(9) 0.0312(13) -0.0015(8) 0.0104(11) -0.0028(8)
C6 0.0292(12) 0.0155(10) 0.0313(13) -0.0009(8) 0.0110(11) 0.0005(9)
C7 0.0341(13) 0.0172(10) 0.0359(15) -0.0017(9) 0.0141(12) -0.0035(9)
C8 0.0399(14) 0.0197(10) 0.0338(15) -0.0039(9) 0.0132(12) -0.0009(10)
C9 0.0348(13) 0.0256(11) 0.0299(14) 0.0004(9) 0.0119(11) 0.0033(10)
C10 0.0367(14) 0.0336(13) 0.0393(16) -0.0065(11) 0.0115(13) -0.0100(11)
C11 0.0424(15) 0.0324(13) 0.0505(18) -0.0158(11) 0.0158(14) -0.0021(12)
C12 0.0299(12) 0.0202(10) 0.0356(14) 0.0027(9) 0.0137(11) -0.0001(9)
C13 0.0293(12) 0.0166(9) 0.0313(13) 0.0007(8) 0.0114(11) 0.0011(9)
C14 0.0479(15) 0.0204(11) 0.0463(17) -0.0051(10) 0.0215(14) -0.0115(10)
C15 0.0290(12) 0.0184(10) 0.0394(15) -0.0023(9) 0.0143(11) -0.0018(9)
C16 0.0308(12) 0.0208(10) 0.0328(14) -0.0021(9) 0.0148(11) -0.0040(9)
C17 0.0385(14) 0.0212(11) 0.0412(15) 0.0026(9) 0.0174(13) -0.0023(10)

loop_
_atom_type_symbol
_atom_type_description
_atom_type_scat_dispersion_real
_atom_type_scat_dispersion_imag
_atom_type_scat_source
C C 0.0033 0.0016 'International Tables Vol C Tables 4.2.6.8 and 6.1.1.4'
H H 0.0000 0.0000 'International Tables Vol C Tables 4.2.6.8 and 6.1.1.4'
N N 0.0061 0.0033 'International Tables Vol C Tables 4.2.6.8 and 6.1.1.4'
O O 0.0106 0.0060 'International Tables Vol C Tables 4.2.6.8 and 6.1.1.4'

loop_
_geom_angle_atom_site_label_1
_geom_angle_atom_site_label_2
_geom_angle_atom_site_label_3
_geom_angle
C3 O1 C2 120.74(17)
C3 N1 C4 124.40(18)
C3 N1 C16 119.52(18)
C4 N1 C16 114.79(17)
C5 N2 H2 111.6(16)
C15 N2 C5 111.19(17)
C15 N2 H2 110.7(16)
H1A C1 H1B 109.5
H1A C1 H1C 109.5
H1B C1 H1C 109.5
C2 C1 H1A 109.5
C2 C1 H1B 109.5
C2 C1 H1C 109.5
O1 C2 C1 109.70(18)
O1 C2 C10 101.78(18)
O1 C2 C11 110.91(19)
C1 C2 C10 111.5(2)
C1 C2 C11 112.0(2)
C11 C2 C10 110.56(19)
O1 C3 N1 110.90(19)
O2 C3 O1 124.7(2)
O2 C3 N1 124.4(2)
N1 C4 H4A 109.3
N1 C4 H4B 109.3
N1 C4 C5 111.45(17)
H4A C4 H4B 108.0
C5 C4 H4A 109.3
C5 C4 H4B 109.3
N2 C5 C4 107.60(16)
N2 C5 H5 109.0
N2 C5 C6 113.02(17)
C4 C5 H5 109.0
C6 C5 C4 109.16(17)
C6 C5 H5 109.0
C7 C6 C5 120.58(19)
C7 C6 C13 118.3(2)
C13 C6 C5 120.97(18)
C6 C7 H7 119.2
C8 C7 C6 121.5(2)
C8 C7 H7 119.2
C7 C8 H8 119.9
C7 C8 C9 120.3(2)
C9 C8 H8 119.9
C8 C9 H9 120.6
C12 C9 C8 118.7(2)
C12 C9 H9 120.6
C2 C10 H10A 109.5
C2 C10 H10B 109.5
C2 C10 H10C 109.5
H10A C10 H10B 109.5
H10A C10 H10C 109.5
H10B C10 H10C 109.5
C2 C11 H11A 109.5
C2 C11 H11B 109.5
C2 C11 H11C 109.5
H11A C11 H11B 109.5
H11A C11 H11C 109.5
H11B C11 H11C 109.5
C9 C12 H12 119.0
C9 C12 C13 122.0(2)
C13 C12 H12 119.0
C6 C13 C14 121.2(2)
C12 C13 C6 119.08(19)
C12 C13 C14 119.76(19)
C13 C14 H14A 109.5
C13 C14 H14B 109.5
C13 C14 H14C 109.5
H14A C14 H14B 109.5
H14A C14 H14C 109.5
H14B C14 H14C 109.5
N2 C15 H15A 109.6
N2 C15 H15B 109.6
N2 C15 C16 110.05(17)
H15A C15 H15B 108.2
C16 C15 H15A 109.6
C16 C15 H15B 109.6
N1 C16 C15 108.04(17)
N1 C16 H16 108.5
N1 C16 C17 111.41(18)
C15 C16 H16 108.5
C17 C16 C15 111.93(19)
C17 C16 H16 108.5
C16 C17 H17A 109.5
C16 C17 H17B 109.5
C16 C17 H17C 109.5
H17A C17 H17B 109.5
H17A C17 H17C 109.5
H17B C17 H17C 109.5

loop_
_geom_bond_atom_site_label_1
_geom_bond_atom_site_label_2
_geom_bond_distance
O1 C2 1.465(3)
O1 C3 1.349(2)
O2 C3 1.216(2)
N1 C3 1.352(3)
N1 C4 1.453(3)
N1 C16 1.470(3)
N2 C5 1.459(3)
N2 C15 1.454(3)
N2 H2 0.903(16)
C1 H1A 0.9800
C1 H1B 0.9800
C1 H1C 0.9800
C1 C2 1.512(3)
C2 C10 1.519(3)
C2 C11 1.516(3)
C4 H4A 0.9900
C4 H4B 0.9900
C4 C5 1.532(3)
C5 H5 1.0000
C5 C6 1.501(3)
C6 C7 1.398(3)
C6 C13 1.402(3)
C7 H7 0.9500
C7 C8 1.371(3)
C8 H8 0.9500
C8 C9 1.383(3)
C9 H9 0.9500
C9 C12 1.381(3)
C10 H10A 0.9800
C10 H10B 0.9800
C10 H10C 0.9800
C11 H11A 0.9800
C11 H11B 0.9800
C11 H11C 0.9800
C12 H12 0.9500
C12 C13 1.384(3)
C13 C14 1.506(3)
C14 H14A 0.9800
C14 H14B 0.9800
C14 H14C 0.9800
C15 H15A 0.9900
C15 H15B 0.9900
C15 C16 1.521(3)
C16 H16 1.0000
C16 C17 1.521(3)
C17 H17A 0.9800
C17 H17B 0.9800
C17 H17C 0.9800

loop_
_geom_torsion_atom_site_label_1
_geom_torsion_atom_site_label_2
_geom_torsion_atom_site_label_3
_geom_torsion_atom_site_label_4
_geom_torsion
N1 C4 C5 N2 54.5(2)
N1 C4 C5 C6 177.52(15)
N2 C5 C6 C7 25.3(3)
N2 C5 C6 C13 -158.67(19)
N2 C15 C16 N1 -56.8(2)
N2 C15 C16 C17 66.2(2)
C2 O1 C3 O2 -14.9(3)
C2 O1 C3 N1 164.23(18)
C3 O1 C2 C1 -55.2(2)
C3 O1 C2 C10 -173.36(17)
C3 O1 C2 C11 69.0(2)
C3 N1 C4 C5 113.5(2)
C3 N1 C16 C15 -114.5(2)
C3 N1 C16 C17 122.2(2)
C4 N1 C3 O1 4.0(3)
C4 N1 C3 O2 -176.89(18)
C4 N1 C16 C15 53.1(2)
C4 N1 C16 C17 -70.3(2)
C4 C5 C6 C7 -94.4(2)
C4 C5 C6 C13 81.6(2)
C5 N2 C15 C16 64.0(2)
C5 C6 C7 C8 175.0(2)
C5 C6 C13 C12 -175.45(19)
C5 C6 C13 C14 5.2(3)
C6 C7 C8 C9 0.4(3)
C7 C6 C13 C12 0.7(3)
C7 C6 C13 C14 -178.7(2)
C7 C8 C9 C12 0.7(3)
C8 C9 C12 C13 -1.2(3)
C9 C12 C13 C6 0.5(3)
C9 C12 C13 C14 179.8(2)
C13 C6 C7 C8 -1.1(3)
C15 N2 C5 C4 -60.9(2)
C15 N2 C5 C6 178.48(16)
C16 N1 C3 O1 170.28(17)
C16 N1 C3 O2 -10.6(3)
C16 N1 C4 C5 -53.3(2)
